data_7228972
loop_
_publ_author_name
'Batrice, Rami J.'
'Ridenour, J. August'
'Ayscue III, R. Lee'
'Bertke, Jeffery A.'
'Knope, Karah E.'

_publ_section_title
;
 Synthesis, structure, and photoluminescent behaviour of molecular
 lanthanide--2-thiophenecarboxylate--2,2&#x2032;:6&#x2032;,2&#x2032;&#x2032;-terpyridine
 materials
;
_journal_name_full CrystEngComm
_journal_paper_doi 10.1039/C7CE01192J
_journal_year 2017
_chemical_formula_moiety 'C30 H22 N3 O7 S3 Yb'
_chemical_formula_sum 'C30 H22 N3 O7 S3 Yb'
_chemical_formula_weight 805.72
_chemical_name_systematic 'Yb Monomer'
_space_group_crystal_system monoclinic
_space_group_IT_number 14
_space_group_name_Hall '-P 2ybc'
_space_group_name_H-M_alt 'P 1 21/c 1'
_symmetry_space_group_name_Hall '-P 2ybc'
_symmetry_space_group_name_H-M 'P 1 21/c 1'
_atom_sites_solution_hydrogens mixed
_atom_sites_solution_primary dual
_audit_creation_date 2017-04-06
_audit_creation_method
;
Olex2 1.2
(compiled Mar 28 2017 19:26:29 for OlexSys, GUI svn.r5335)
;
_audit_update_record
;
2017-04-17 deposited with the CCDC.
2017-08-23 downloaded from the CCDC.
;
_cell_angle_alpha 90
_cell_angle_beta 98.119(2)
_cell_angle_gamma 90
_cell_formula_units_Z 4
_cell_length_a 8.4238(4)
_cell_length_b 20.2807(9)
_cell_length_c 17.5653(8)
_cell_measurement_reflns_used 9977
_cell_measurement_temperature 100.00
_cell_measurement_theta_max 29.86
_cell_measurement_theta_min 2.33
_cell_volume 2970.8(2)
_computing_cell_refinement 'SAINT v8.37A (Bruker, 2015)'
_computing_data_reduction 'SAINT v8.37A (Bruker, 2015)'
_computing_molecular_graphics 'Olex2 (Dolomanov et al., 2009)'
_computing_publication_material 'Olex2 (Dolomanov et al., 2009)'
_computing_structure_refinement 'ShelXL (Sheldrick, 2015)'
_computing_structure_solution 'ShelXT (Sheldrick, 2015)'
_diffrn_ambient_temperature 100.0
_diffrn_measured_fraction_theta_full 0.999
_diffrn_measured_fraction_theta_max 0.999
_diffrn_measurement_device_type 'Bruker D8 QUEST'
_diffrn_measurement_method '\f and \w scans'
_diffrn_radiation_type MoK\a
_diffrn_radiation_wavelength 0.71073
_diffrn_reflns_av_R_equivalents 0.0536
_diffrn_reflns_av_unetI/netI 0.0499
_diffrn_reflns_Laue_measured_fraction_full 0.999
_diffrn_reflns_Laue_measured_fraction_max 0.999
_diffrn_reflns_limit_h_max 10
_diffrn_reflns_limit_h_min -10
_diffrn_reflns_limit_k_max 24
_diffrn_reflns_limit_k_min -26
_diffrn_reflns_limit_l_max 22
_diffrn_reflns_limit_l_min -22
_diffrn_reflns_number 27956
_diffrn_reflns_point_group_measured_fraction_full 0.999
_diffrn_reflns_point_group_measured_fraction_max 0.999
_diffrn_reflns_theta_full 25.242
_diffrn_reflns_theta_max 27.102
_diffrn_reflns_theta_min 2.342
_diffrn_standards_number 0
_exptl_absorpt_coefficient_mu 3.412
_exptl_absorpt_correction_T_max 0.8775
_exptl_absorpt_correction_T_min 0.7148
_exptl_absorpt_correction_type multi-scan
_exptl_absorpt_process_details
;
SADABS-2016/2 (Bruker,2016) was used for absorption correction.
wR2(int) was 0.0932 before and 0.0625 after correction.
The Ratio of minimum to maximum transmission is 0.8146.
The \l/2 correction factor is Not present.
;
_exptl_crystal_colour 'clear colourless'
_exptl_crystal_colour_lustre clear
_exptl_crystal_colour_primary colourless
_exptl_crystal_density_diffrn 1.801
_exptl_crystal_description block
_exptl_crystal_F_000 1588
_exptl_crystal_size_max 0.154
_exptl_crystal_size_mid 0.079
_exptl_crystal_size_min 0.063
_refine_diff_density_max 0.518
_refine_diff_density_min -0.924
_refine_diff_density_rms 0.118
_refine_ls_extinction_method none
_refine_ls_goodness_of_fit_ref 1.020
_refine_ls_hydrogen_treatment mixed
_refine_ls_matrix_type full
_refine_ls_number_parameters 514
_refine_ls_number_reflns 6546
_refine_ls_number_restraints 999
_refine_ls_restrained_S_all 0.974
_refine_ls_R_factor_all 0.0442
_refine_ls_R_factor_gt 0.0287
_refine_ls_shift/su_max 0.001
_refine_ls_shift/su_mean 0.000
_refine_ls_structure_factor_coef Fsqd
_refine_ls_weighting_details 'w=1/[\s^2^(Fo^2^)+(0.0146P)^2^+2.9240P] where P=(Fo^2^+2Fc^2^)/3'
_refine_ls_weighting_scheme calc
_refine_ls_wR_factor_gt 0.0519
_refine_ls_wR_factor_ref 0.0553
_reflns_Friedel_coverage 0.000
_reflns_number_gt 5350
_reflns_number_total 6546
_reflns_threshold_expression 'I > 2\s(I)'
_cod_data_source_file c7ce01192j2.cif
_cod_data_source_block final_a_CCDC6
_cod_database_code 7228972
_shelx_shelxl_version_number 2014/7
_shelx_space_group_comment
;
The symmetry employed for this shelxl refinement is uniquely defined
by the following loop, which should always be used as a source of
symmetry information in preference to the above space-group names.
They are only intended as comments.
;
_shelx_estimated_absorpt_t_max 0.814
_shelx_estimated_absorpt_t_min 0.622
_olex2_refinement_description
;
1. Fixed Uiso
 At 1.2 times of:
  All C(H) groups
 At 1.5 times of:
  All O(H,H) groups
2. Restrained distances
 O7-H7B = O7-H7A
 0.86 with sigma of 0.02
 H7B-H7A
 1.35 with sigma of 0.02
 S1A-C17 \\sim S1-C17 \\sim S2-C22 \\sim S2A-C22 \\sim S3A-C27 \\sim S3-C27
 with sigma of 0.01
 S1A-C20A \\sim S1-C20 \\sim S2A-C25A \\sim S2-C25 \\sim S3A-C30A \\sim S3-C30
 with sigma of 0.01
 C20-C19 \\sim C20A-C19A \\sim C25A-C24A \\sim C25-C24 \\sim C30-C29 \\sim
C30A-C29A
 with sigma of 0.01
 C18-C17 \\sim C18A-C17 \\sim C23A-C22 \\sim C23-C22 \\sim C28-C27 \\sim
C28A-C27
 with sigma of 0.01
 C19-C18 \\sim C19A-C18A \\sim C24-C23 \\sim C24A-C23A \\sim C29A-C28A \\sim
C29-C28
 with sigma of 0.01
3. Uiso/Uaniso restraints and constraints
S1 \\sim C17 \\sim C18 \\sim C19 \\sim C20 \\sim S1A \\sim C18A \\sim C19A
\\sim C20A \\sim S1 \\sim C17 \\sim C18 \\sim C17 \\sim S1A \\sim C17 \\sim
C18A \\sim C17 \\sim S1 \\sim C20 \\sim C19 \\sim C18 \\sim S1A \\sim C20A
\\sim C19A \\sim C18A \\sim C20 \\sim C19 \\sim C20A \\sim C19A: within 2A with
sigma of 0.01 and sigma for terminal atoms of 0.02
S2 \\sim C22 \\sim C23 \\sim C24 \\sim C25 \\sim S2A \\sim C23A \\sim C24A
\\sim C25A \\sim S2 \\sim C22 \\sim C23 \\sim C22 \\sim S2A \\sim C22 \\sim
C23A \\sim C22 \\sim S2 \\sim C25 \\sim C24 \\sim C23 \\sim S2A \\sim C25A
\\sim C24A \\sim C23A \\sim C25 \\sim C24 \\sim C25A \\sim C24A: within 2A with
sigma of 0.01 and sigma for terminal atoms of 0.02
S3 \\sim C27 \\sim C28 \\sim C29 \\sim C30 \\sim S3A \\sim C28A \\sim C29A
\\sim C30A \\sim S3 \\sim C27 \\sim C28 \\sim C27 \\sim S3A \\sim C27 \\sim
C28A \\sim C27 \\sim S3 \\sim C30 \\sim C29 \\sim C28 \\sim S3A \\sim C30A
\\sim C29A \\sim C28A \\sim C30 \\sim C29 \\sim C30A \\sim C29A: within 2A with
sigma of 0.01 and sigma for terminal atoms of 0.02
4. Rigid body (RIGU) restrains
 All non-hydrogen atoms
 with sigma for 1-2 distances of 0.004 and sigma for 1-3 distances of 0.004
5. Others
 Sof(S1A)=Sof(C18A)=Sof(H18A)=Sof(C19A)=Sof(H19A)=Sof(C20A)=Sof(H20A)=1-FVAR(1)
 Sof(S1)=Sof(C18)=Sof(H18)=Sof(C19)=Sof(H19)=Sof(C20)=Sof(H20)=FVAR(1)
 Sof(S2A)=Sof(C23A)=Sof(H23A)=Sof(C24A)=Sof(H24A)=Sof(C25A)=Sof(H25A)=1-FVAR(2)
 Sof(S2)=Sof(C23)=Sof(H23)=Sof(C24)=Sof(H24)=Sof(C25)=Sof(H25)=FVAR(2)
 Sof(S3A)=Sof(C28A)=Sof(H28A)=Sof(C29A)=Sof(H29A)=Sof(C30A)=Sof(H30A)=1-FVAR(3)
 Sof(S3)=Sof(C28)=Sof(H28)=Sof(C29)=Sof(H29)=Sof(C30)=Sof(H30)=FVAR(3)
6.a Aromatic/amide H refined with riding coordinates:
 C1(H1), C2(H2), C3(H3), C4(H4), C7(H7), C8(H8), C9(H9), C12(H12), C13(H13),
 C14(H14), C15(H15), C18(H18), C19(H19), C20(H20), C23(H23), C24(H24), C25(H25),
  C28(H28), C29(H29), C30(H30), C18A(H18A), C19A(H19A), C20A(H20A), C23A(H23A),
 C24A(H24A), C25A(H25A), C28A(H28A), C29A(H29A), C30A(H30A)
;
_olex2_submission_original_sample_id RJB396
_olex2_submission_special_instructions 'No special instructions were received'

loop_
_space_group_symop_operation_xyz
'x, y, z'
'-x, y+1/2, -z+1/2'
'-x, -y, -z'
'x, -y-1/2, z-1/2'

loop_
_atom_site_label
_atom_site_type_symbol
_atom_site_fract_x
_atom_site_fract_y
_atom_site_fract_z
_atom_site_U_iso_or_equiv
_atom_site_adp_type
_atom_site_occupancy
_atom_site_site_symmetry_order
_atom_site_calc_flag
_atom_site_refinement_flags_posn
_atom_site_refinement_flags_adp
_atom_site_refinement_flags_occupancy
_atom_site_disorder_assembly
_atom_site_disorder_group
Yb1 Yb 0.76823(2) 0.62743(2) 0.32921(2) 0.00953(5) Uani 1 1 d . U . . .
S1 S 0.5435(4) 0.38281(10) 0.30282(14) 0.0193(5) Uani 0.722(4) 1 d D U P A 1
S2 S 0.3778(7) 0.6183(4) 0.0277(3) 0.0179(13) Uani 0.261(4) 1 d D U P B 1
S3 S 0.7559(6) 0.84083(16) 0.4560(2) 0.0209(8) Uani 0.469(4) 1 d D U P C 1
O1 O 0.6578(3) 0.52212(11) 0.34810(13) 0.0140(5) Uani 1 1 d . U . . .
O2 O 0.7616(3) 0.54007(11) 0.24126(13) 0.0158(5) Uani 1 1 d . U . . .
O3 O 0.6782(3) 0.65920(14) 0.12461(14) 0.0253(6) Uani 1 1 d . U . . .
O4 O 0.5742(3) 0.66015(12) 0.23559(13) 0.0166(5) Uani 1 1 d . U . . .
O5 O 0.8371(3) 0.72937(11) 0.36787(13) 0.0166(5) Uani 1 1 d . U . . .
O6 O 0.9485(4) 0.78670(12) 0.28031(15) 0.0316(7) Uani 1 1 d . U . . .
O7 O 0.9223(3) 0.66213(12) 0.23707(13) 0.0161(5) Uani 1 1 d D U . . .
H7A H 0.858(4) 0.6602(16) 0.1953(14) 0.024 Uiso 1 1 d DR . . . .
H7B H 0.939(4) 0.7027(10) 0.2456(19) 0.024 Uiso 1 1 d DR . . . .
N1 N 0.5537(3) 0.65858(13) 0.40560(16) 0.0118(6) Uani 1 1 d . U . . .
N2 N 0.8474(3) 0.62179(13) 0.46968(15) 0.0106(6) Uani 1 1 d . U . . .
N3 N 1.0259(3) 0.57194(13) 0.36962(15) 0.0110(6) Uani 1 1 d . U . . .
C1 C 0.4032(4) 0.67077(16) 0.3734(2) 0.0144(7) Uani 1 1 d . U . . .
H1 H 0.3743 0.6607 0.3204 0.017 Uiso 1 1 calc R . . . .
C2 C 0.2873(4) 0.69706(16) 0.4127(2) 0.0170(8) Uani 1 1 d . U . . .
H2 H 0.1811 0.7042 0.3877 0.020 Uiso 1 1 calc R . . . .
C3 C 0.3300(4) 0.71280(16) 0.4895(2) 0.0184(8) Uani 1 1 d . U . . .
H3 H 0.2539 0.7315 0.5183 0.022 Uiso 1 1 calc R . . . .
C4 C 0.4849(4) 0.70077(16) 0.5234(2) 0.0171(8) Uani 1 1 d . U . . .
H4 H 0.5167 0.7117 0.5760 0.020 Uiso 1 1 calc R . . . .
C5 C 0.5945(4) 0.67278(15) 0.48096(19) 0.0117(7) Uani 1 1 d . U . . .
C6 C 0.7593(4) 0.65394(16) 0.51603(19) 0.0118(7) Uani 1 1 d . U . . .
C7 C 0.8186(4) 0.66648(17) 0.59285(19) 0.0182(8) Uani 1 1 d . U . . .
H7 H 0.7563 0.6906 0.6243 0.022 Uiso 1 1 calc R . . . .
C8 C 0.9688(4) 0.64349(18) 0.6228(2) 0.0208(8) Uani 1 1 d . U . . .
H8 H 1.0111 0.6516 0.6750 0.025 Uiso 1 1 calc R . . . .
C9 C 1.0562(4) 0.60872(17) 0.57604(19) 0.0178(8) Uani 1 1 d . U . . .
H9 H 1.1585 0.5913 0.5958 0.021 Uiso 1 1 calc R . . . .
C10 C 0.9930(4) 0.59935(16) 0.49928(19) 0.0125(7) Uani 1 1 d . U . . .
C11 C 1.0859(4) 0.56579(15) 0.44456(19) 0.0107(7) Uani 1 1 d . U . . .
C12 C 1.2271(4) 0.53138(16) 0.4686(2) 0.0153(7) Uani 1 1 d . U . . .
H12 H 1.2652 0.5262 0.5218 0.018 Uiso 1 1 calc R . . . .
C13 C 1.3110(4) 0.50484(17) 0.4136(2) 0.0179(8) Uani 1 1 d . U . . .
H13 H 1.4082 0.4815 0.4286 0.022 Uiso 1 1 calc R . . . .
C14 C 1.2520(4) 0.51258(16) 0.3370(2) 0.0161(7) Uani 1 1 d . U . . .
H14 H 1.3091 0.4956 0.2984 0.019 Uiso 1 1 calc R . . . .
C15 C 1.1083(4) 0.54541(16) 0.3172(2) 0.0144(7) Uani 1 1 d . U . . .
H15 H 1.0661 0.5493 0.2643 0.017 Uiso 1 1 calc R . . . .
C16 C 0.6883(4) 0.50287(16) 0.28211(19) 0.0133(7) Uani 1 1 d . U . . .
C17 C 0.6413(4) 0.43743(16) 0.25465(18) 0.0178(7) Uani 1 1 d D U . . .
C18 C 0.6784(17) 0.4098(6) 0.1879(5) 0.0262(19) Uani 0.722(4) 1 d D U P A 1
H18 H 0.7393 0.4319 0.1541 0.031 Uiso 0.722(4) 1 calc R . P A 1
C19 C 0.6173(9) 0.3451(3) 0.1743(4) 0.0303(14) Uani 0.722(4) 1 d D U P A 1
H19 H 0.6260 0.3202 0.1293 0.036 Uiso 0.722(4) 1 calc R . P A 1
C20 C 0.5448(8) 0.3234(3) 0.2338(3) 0.0213(13) Uani 0.722(4) 1 d D U P A 1
H20 H 0.5004 0.2806 0.2367 0.026 Uiso 0.722(4) 1 calc R . P A 1
C21 C 0.5634(4) 0.65560(18) 0.1615(2) 0.0173(7) Uani 1 1 d . U . . .
C22 C 0.4001(4) 0.64618(16) 0.11939(18) 0.0159(7) Uani 1 1 d D U . . .
C23 C 0.2535(16) 0.6578(14) 0.1435(11) 0.024(2) Uani 0.261(4) 1 d D U P B 1
H23 H 0.2445 0.6750 0.1930 0.029 Uiso 0.261(4) 1 calc R . P B 1
C24 C 0.118(5) 0.642(4) 0.0894(18) 0.024(2) Uani 0.261(4) 1 d D U P B 1
H24 H 0.0092 0.6399 0.0983 0.028 Uiso 0.261(4) 1 calc R . P B 1
C25 C 0.1751(17) 0.631(2) 0.022(3) 0.021(2) Uani 0.261(4) 1 d D U P B 1
H25 H 0.1065 0.6311 -0.0257 0.026 Uiso 0.261(4) 1 calc R . P B 1
C26 C 0.8779(4) 0.78337(17) 0.3380(2) 0.0171(8) Uani 1 1 d . U . . .
C27 C 0.8391(4) 0.84483(16) 0.37598(19) 0.0185(7) Uani 1 1 d D U . . .
C28 C 0.859(3) 0.9070(5) 0.3471(10) 0.028(2) Uani 0.469(4) 1 d D U P C 1
H28 H 0.9029 0.9161 0.3013 0.034 Uiso 0.469(4) 1 calc R . P C 1
C29 C 0.804(2) 0.9553(8) 0.3955(7) 0.0319(19) Uani 0.469(4) 1 d D U P C 1
H29 H 0.8077 1.0016 0.3874 0.038 Uiso 0.469(4) 1 calc R . P C 1
C30 C 0.746(3) 0.9258(4) 0.4552(9) 0.027(2) Uani 0.469(4) 1 d D U P C 1
H30 H 0.7035 0.9502 0.4938 0.033 Uiso 0.469(4) 1 calc R . P C 1
S1A S 0.6630(12) 0.4095(4) 0.1693(3) 0.0262(14) Uani 0.278(4) 1 d D U P A 2
C18A C 0.558(4) 0.3928(10) 0.2940(14) 0.019(2) Uani 0.278(4) 1 d D U P A 2
H18A H 0.5274 0.4027 0.3427 0.023 Uiso 0.278(4) 1 calc R . P A 2
C19A C 0.522(2) 0.3317(9) 0.2567(9) 0.022(2) Uani 0.278(4) 1 d D U P A 2
H19A H 0.4726 0.2947 0.2766 0.026 Uiso 0.278(4) 1 calc R . P A 2
C20A C 0.573(2) 0.3361(7) 0.1871(11) 0.026(2) Uani 0.278(4) 1 d D U P A 2
H20A H 0.5593 0.3012 0.1507 0.031 Uiso 0.278(4) 1 calc R . P A 2
S2A S 0.23713(19) 0.65783(11) 0.16495(9) 0.0225(4) Uani 0.739(4) 1 d D U P B 2
C23A C 0.3551(10) 0.6304(5) 0.0428(4) 0.0234(18) Uani 0.739(4) 1 d D U P B 2
H23A H 0.4299 0.6241 0.0077 0.028 Uiso 0.739(4) 1 calc R . P B 2
C24A C 0.1876(8) 0.6245(8) 0.0215(10) 0.0228(15) Uani 0.739(4) 1 d D U P B 2
H24A H 0.1363 0.6101 -0.0273 0.027 Uiso 0.739(4) 1 calc R . P B 2
C25A C 0.1111(17) 0.6425(12) 0.0812(6) 0.0239(14) Uani 0.739(4) 1 d D U P B 2
H25A H -0.0022 0.6463 0.0770 0.029 Uiso 0.739(4) 1 calc R . P B 2
S3A S 0.8776(6) 0.92022(13) 0.3404(2) 0.0300(8) Uani 0.531(4) 1 d D U P C 2
C28A C 0.771(2) 0.8535(6) 0.4428(7) 0.025(2) Uani 0.531(4) 1 d D U P C 2
H28A H 0.7345 0.8170 0.4696 0.030 Uiso 0.531(4) 1 calc R . P C 2
C29A C 0.757(2) 0.9191(5) 0.4693(8) 0.0279(19) Uani 0.531(4) 1 d D U P C 2
H29A H 0.7199 0.9322 0.5157 0.034 Uiso 0.531(4) 1 calc R . P C 2
C30A C 0.8059(19) 0.9595(7) 0.4156(5) 0.0299(18) Uani 0.531(4) 1 d D U P C 2
H30A H 0.8013 1.0062 0.4193 0.036 Uiso 0.531(4) 1 calc R . P C 2

loop_
_atom_site_aniso_label
_atom_site_aniso_U_11
_atom_site_aniso_U_22
_atom_site_aniso_U_33
_atom_site_aniso_U_23
_atom_site_aniso_U_13
_atom_site_aniso_U_12
Yb1 0.01081(7) 0.00991(8) 0.00799(7) 0.00015(6) 0.00172(5) -0.00015(6)
S1 0.0211(9) 0.0120(9) 0.0250(9) 0.0005(7) 0.0035(6) -0.0040(7)
S2 0.015(2) 0.026(3) 0.012(2) 0.0003(17) -0.0005(16) -0.0001(18)
S3 0.0230(14) 0.0221(15) 0.0191(14) -0.0058(11) 0.0078(11) -0.0020(11)
O1 0.0150(12) 0.0130(12) 0.0144(12) -0.0021(9) 0.0036(10) -0.0030(10)
O2 0.0199(13) 0.0172(13) 0.0105(12) -0.0018(10) 0.0030(10) -0.0025(10)
O3 0.0181(14) 0.0482(18) 0.0098(13) 0.0036(12) 0.0029(11) -0.0006(12)
O4 0.0168(13) 0.0239(14) 0.0086(12) 0.0003(10) 0.0004(10) 0.0031(10)
O5 0.0251(14) 0.0113(12) 0.0138(12) 0.0012(9) 0.0045(11) -0.0050(10)
O6 0.057(2) 0.0173(15) 0.0249(15) 0.0003(11) 0.0219(15) -0.0108(13)
O7 0.0157(13) 0.0184(14) 0.0144(13) -0.0007(11) 0.0022(10) -0.0012(11)
N1 0.0155(14) 0.0085(14) 0.0118(14) 0.0009(11) 0.0034(11) 0.0001(11)
N2 0.0149(13) 0.0070(13) 0.0100(13) 0.0009(11) 0.0017(11) -0.0021(11)
N3 0.0118(13) 0.0103(14) 0.0112(14) -0.0011(11) 0.0022(11) -0.0021(11)
C1 0.0186(17) 0.0097(17) 0.0148(17) 0.0033(13) 0.0023(14) -0.0005(13)
C2 0.0136(17) 0.0121(18) 0.026(2) 0.0043(14) 0.0059(15) 0.0001(14)
C3 0.0179(18) 0.0143(19) 0.0258(19) -0.0003(15) 0.0130(16) 0.0008(14)
C4 0.0231(18) 0.0139(18) 0.0155(18) -0.0005(14) 0.0075(15) -0.0035(14)
C5 0.0179(17) 0.0071(16) 0.0110(16) 0.0022(13) 0.0055(13) -0.0024(13)
C6 0.0200(17) 0.0057(15) 0.0104(16) 0.0009(12) 0.0045(13) -0.0027(13)
C7 0.0231(19) 0.019(2) 0.0135(17) -0.0046(14) 0.0065(15) -0.0038(15)
C8 0.0244(19) 0.026(2) 0.0113(17) -0.0017(14) -0.0009(15) -0.0038(15)
C9 0.0154(17) 0.024(2) 0.0126(17) 0.0017(14) -0.0014(14) -0.0020(14)
C10 0.0150(16) 0.0084(16) 0.0136(16) 0.0025(13) 0.0002(13) -0.0055(13)
C11 0.0109(16) 0.0085(16) 0.0121(16) 0.0005(12) -0.0006(13) -0.0045(12)
C12 0.0174(17) 0.0118(18) 0.0153(18) 0.0019(14) -0.0020(14) -0.0036(13)
C13 0.0132(17) 0.0145(19) 0.0256(19) 0.0010(15) 0.0010(15) 0.0010(14)
C14 0.0142(17) 0.0149(18) 0.0201(18) -0.0037(14) 0.0052(14) 0.0000(14)
C15 0.0161(17) 0.0143(18) 0.0135(17) -0.0025(13) 0.0039(14) -0.0018(13)
C16 0.0096(16) 0.0153(17) 0.0140(17) -0.0022(13) -0.0015(14) 0.0032(13)
C17 0.0199(18) 0.0139(16) 0.0184(17) -0.0015(13) -0.0012(14) 0.0008(13)
C18 0.042(4) 0.021(3) 0.017(4) -0.009(3) 0.011(3) -0.009(3)
C19 0.047(4) 0.021(2) 0.025(3) -0.011(2) 0.012(3) -0.003(2)
C20 0.030(3) 0.012(2) 0.021(3) -0.007(2) 0.000(3) -0.003(2)
C21 0.0197(18) 0.0188(19) 0.0135(17) 0.0012(14) 0.0023(14) 0.0024(14)
C22 0.0159(15) 0.0178(18) 0.0140(16) 0.0040(13) 0.0017(13) 0.0024(13)
C23 0.022(4) 0.035(5) 0.014(4) 0.001(4) 0.001(3) 0.003(3)
C24 0.019(4) 0.035(4) 0.016(4) 0.001(4) 0.001(3) 0.002(4)
C25 0.016(4) 0.031(5) 0.016(4) 0.002(4) 0.000(3) 0.000(4)
C26 0.0204(19) 0.0143(17) 0.0157(18) 0.0021(13) -0.0012(15) -0.0026(14)
C27 0.0187(17) 0.0158(16) 0.0192(17) 0.0001(13) -0.0028(14) -0.0009(14)
C28 0.038(4) 0.023(4) 0.024(4) -0.002(3) 0.002(3) 0.000(3)
C29 0.044(4) 0.024(3) 0.028(4) 0.001(3) 0.003(4) 0.005(3)
C30 0.035(4) 0.021(3) 0.026(4) -0.006(3) 0.005(4) 0.005(3)
S1A 0.043(3) 0.025(2) 0.012(2) -0.0121(19) 0.008(2) -0.0036(19)
C18A 0.025(5) 0.014(4) 0.017(4) -0.006(3) 0.002(4) -0.002(4)
C19A 0.030(4) 0.016(4) 0.019(4) -0.008(3) 0.006(4) -0.005(3)
C20A 0.038(5) 0.019(4) 0.023(4) -0.011(3) 0.009(4) -0.007(4)
S2A 0.0151(7) 0.0374(8) 0.0151(9) -0.0034(8) 0.0021(5) 0.0025(6)
C23A 0.022(3) 0.027(4) 0.022(3) 0.003(3) 0.006(2) 0.003(3)
C24A 0.020(2) 0.030(4) 0.018(2) 0.000(3) 0.002(2) 0.002(2)
C25A 0.018(2) 0.037(3) 0.016(3) -0.001(3) -0.003(2) 0.001(2)
S3A 0.0471(17) 0.0139(12) 0.0264(13) 0.0063(10) -0.0036(11) -0.0028(12)
C28A 0.027(4) 0.022(4) 0.025(4) 0.003(3) 0.003(3) 0.002(3)
C29A 0.034(4) 0.024(3) 0.025(4) -0.002(3) -0.001(3) 0.006(3)
C30A 0.044(3) 0.019(3) 0.025(4) -0.003(3) -0.002(4) 0.004(3)

loop_
_atom_type_symbol
_atom_type_description
_atom_type_scat_dispersion_real
_atom_type_scat_dispersion_imag
_atom_type_scat_source
C C 0.0033 0.0016 'International Tables Vol C Tables 4.2.6.8 and 6.1.1.4'
H H 0.0000 0.0000 'International Tables Vol C Tables 4.2.6.8 and 6.1.1.4'
N N 0.0061 0.0033 'International Tables Vol C Tables 4.2.6.8 and 6.1.1.4'
O O 0.0106 0.0060 'International Tables Vol C Tables 4.2.6.8 and 6.1.1.4'
S S 0.1246 0.1234 'International Tables Vol C Tables 4.2.6.8 and 6.1.1.4'
Yb Yb -0.3850 5.5486 'International Tables Vol C Tables 4.2.6.8 and 6.1.1.4'

loop_
_geom_angle_atom_site_label_1
_geom_angle_atom_site_label_2
_geom_angle_atom_site_label_3
_geom_angle
O1 Yb1 H7A 121.0(6)
O1 Yb1 H7B 147.5(5)
O1 Yb1 N1 79.84(8)
O1 Yb1 N2 82.77(8)
O1 Yb1 N3 83.98(8)
O1 Yb1 C16 28.22(8)
O2 Yb1 O1 55.85(8)
O2 Yb1 H7A 65.7(7)
O2 Yb1 H7B 92.0(5)
O2 Yb1 N1 126.67(8)
O2 Yb1 N2 127.00(8)
O2 Yb1 N3 77.44(8)
O2 Yb1 C16 27.66(8)
O4 Yb1 O1 96.27(8)
O4 Yb1 O2 78.12(8)
O4 Yb1 O7 79.68(8)
O4 Yb1 H7A 63.0(6)
O4 Yb1 H7B 79.7(7)
O4 Yb1 N1 79.08(9)
O4 Yb1 N2 144.22(8)
O4 Yb1 N3 150.11(9)
O4 Yb1 C16 85.90(9)
O5 Yb1 O1 152.10(8)
O5 Yb1 O2 151.97(8)
O5 Yb1 O4 94.60(9)
O5 Yb1 O7 77.53(8)
O5 Yb1 H7A 86.8(6)
O5 Yb1 H7B 60.0(5)
O5 Yb1 N1 77.11(8)
O5 Yb1 N2 73.50(8)
O5 Yb1 N3 98.94(9)
O5 Yb1 C16 179.27(9)
O7 Yb1 O1 129.74(8)
O7 Yb1 O2 74.55(8)
O7 Yb1 H7A 18.1(5)
O7 Yb1 H7B 17.7(5)
O7 Yb1 N1 145.24(9)
O7 Yb1 N2 127.79(9)
O7 Yb1 N3 77.44(8)
O7 Yb1 C16 102.05(9)
H7A Yb1 H7B 29.3(5)
N1 Yb1 H7A 137.4(7)
N1 Yb1 H7B 129.8(6)
N1 Yb1 C16 103.52(9)
N2 Yb1 H7A 145.9(5)
N2 Yb1 H7B 119.1(6)
N2 Yb1 N1 65.48(9)
N2 Yb1 C16 106.40(9)
N3 Yb1 H7A 91.2(7)
N3 Yb1 H7B 84.2(7)
N3 Yb1 N1 129.89(9)
N3 Yb1 N2 65.61(9)
N3 Yb1 C16 80.38(9)
C16 Yb1 H7A 93.0(6)
C16 Yb1 H7B 119.6(5)
C17 S1 C20 93.1(3)
C22 S2 C25 88.7(17)
C27 S3 C30 88.2(6)
C16 O1 Yb1 90.87(19)
C16 O2 Yb1 92.60(19)
C21 O4 Yb1 130.9(2)
C26 O5 Yb1 137.9(2)
Yb1 O7 H7A 104(3)
Yb1 O7 H7B 105(2)
H7A O7 H7B 105(2)
C1 N1 Yb1 122.6(2)
C1 N1 C5 118.0(3)
C5 N1 Yb1 118.7(2)
C6 N2 Yb1 119.3(2)
C10 N2 Yb1 120.4(2)
C10 N2 C6 118.8(3)
C11 N3 Yb1 121.2(2)
C15 N3 Yb1 120.4(2)
C15 N3 C11 118.4(3)
N1 C1 H1 118.1
N1 C1 C2 123.8(3)
C2 C1 H1 118.1
C1 C2 H2 120.9
C1 C2 C3 118.2(3)
C3 C2 H2 120.9
C2 C3 H3 120.6
C4 C3 C2 118.8(3)
C4 C3 H3 120.6
C3 C4 H4 120.0
C3 C4 C5 120.1(3)
C5 C4 H4 120.0
N1 C5 C4 121.2(3)
N1 C5 C6 116.4(3)
C4 C5 C6 122.4(3)
N2 C6 C5 115.9(3)
N2 C6 C7 121.4(3)
C7 C6 C5 122.7(3)
C6 C7 H7 120.3
C8 C7 C6 119.4(3)
C8 C7 H7 120.3
C7 C8 H8 120.5
C9 C8 C7 119.0(3)
C9 C8 H8 120.5
C8 C9 H9 120.5
C8 C9 C10 119.1(3)
C10 C9 H9 120.5
N2 C10 C9 122.2(3)
N2 C10 C11 116.1(3)
C9 C10 C11 121.6(3)
N3 C11 C10 115.5(3)
N3 C11 C12 121.9(3)
C12 C11 C10 122.6(3)
C11 C12 H12 120.6
C13 C12 C11 118.8(3)
C13 C12 H12 120.6
C12 C13 H13 120.4
C14 C13 C12 119.3(3)
C14 C13 H13 120.4
C13 C14 H14 120.5
C13 C14 C15 119.0(3)
C15 C14 H14 120.5
N3 C15 C14 122.6(3)
N3 C15 H15 118.7
C14 C15 H15 118.7
O1 C16 Yb1 60.92(16)
O1 C16 C17 120.0(3)
O2 C16 Yb1 59.74(17)
O2 C16 O1 120.6(3)
O2 C16 C17 119.5(3)
C17 C16 Yb1 177.8(3)
C16 C17 S1 124.6(3)
C16 C17 S1A 124.1(4)
C18 C17 S1 110.3(5)
C18 C17 C16 125.0(5)
C18A C17 C16 124.4(9)
C18A C17 S1A 111.2(9)
C17 C18 H18 123.2
C17 C18 C19 113.6(9)
C19 C18 H18 123.2
C18 C19 H19 124.3
C20 C19 C18 111.3(7)
C20 C19 H19 124.3
S1 C20 H20 124.3
C19 C20 S1 111.5(5)
C19 C20 H20 124.3
O3 C21 O4 124.9(3)
O3 C21 C22 119.0(3)
O4 C21 C22 116.1(3)
C21 C22 S2 119.3(3)
C21 C22 S2A 120.2(2)
C23 C22 S2 111.4(9)
C23 C22 C21 129.3(9)
C23A C22 C21 128.6(4)
C23A C22 S2A 111.2(4)
C22 C23 H23 122.3
C22 C23 C24 115(3)
C24 C23 H23 122.3
C23 C24 H24 127.3
C25 C24 C23 105(4)
C25 C24 H24 127.3
S2 C25 H25 121.6
C24 C25 S2 117(4)
C24 C25 H25 121.6
O5 C26 C27 116.7(3)
O6 C26 O5 124.4(3)
O6 C26 C27 119.0(3)
C26 C27 S3 119.3(3)
C26 C27 S3A 121.9(3)
C28 C27 S3 116.4(7)
C28 C27 C26 124.1(7)
C28A C27 C26 129.4(5)
C28A C27 S3A 108.7(5)
C27 C28 H28 124.9
C27 C28 C29 110.1(13)
C29 C28 H28 124.9
C28 C29 H29 125.0
C30 C29 C28 110.0(15)
C30 C29 H29 125.0
S3 C30 H30 122.4
C29 C30 S3 115.2(13)
C29 C30 H30 122.4
C17 S1A C20A 91.3(8)
C17 C18A H18A 122.3
C17 C18A C19A 115.5(17)
C19A C18A H18A 122.3
C18A C19A H19A 126.7
C20A C19A C18A 106.7(18)
C20A C19A H19A 126.7
S1A C20A H20A 122.4
C19A C20A S1A 115.1(15)
C19A C20A H20A 122.4
C22 S2A C25A 90.8(6)
C22 C23A H23A 123.1
C22 C23A C24A 113.8(10)
C24A C23A H23A 123.1
C23A C24A H24A 125.1
C25A C24A C23A 109.8(14)
C25A C24A H24A 125.1
S2A C25A H25A 123.0
C24A C25A S2A 114.1(13)
C24A C25A H25A 123.0
C27 S3A C30A 91.6(6)
C27 C28A H28A 121.3
C27 C28A C29A 117.3(11)
C29A C28A H28A 121.3
C28A C29A H29A 126.6
C30A C29A C28A 106.8(13)
C30A C29A H29A 126.6
S3A C30A H30A 122.3
C29A C30A S3A 115.4(11)
C29A C30A H30A 122.3

loop_
_geom_bond_atom_site_label_1
_geom_bond_atom_site_label_2
_geom_bond_distance
Yb1 O1 2.371(2)
Yb1 O2 2.346(2)
Yb1 O4 2.249(2)
Yb1 O5 2.227(2)
Yb1 O7 2.322(2)
Yb1 H7A 2.65(3)
Yb1 H7B 2.67(3)
Yb1 N1 2.480(3)
Yb1 N2 2.466(3)
Yb1 N3 2.459(3)
Yb1 C16 2.713(3)
S1 C17 1.679(3)
S1 C20 1.711(5)
S2 C22 1.692(5)
S2 C25 1.717(9)
S3 C27 1.659(4)
S3 C30 1.725(8)
O1 C16 1.283(4)
O2 C16 1.261(4)
O3 C21 1.240(4)
O4 C21 1.295(4)
O5 C26 1.282(4)
O6 C26 1.248(4)
O7 H7A 0.850(17)
O7 H7B 0.845(17)
N1 C1 1.337(4)
N1 C5 1.351(4)
N2 C6 1.345(4)
N2 C10 1.342(4)
N3 C11 1.347(4)
N3 C15 1.342(4)
C1 H1 0.9500
C1 C2 1.380(5)
C2 H2 0.9500
C2 C3 1.384(5)
C3 H3 0.9500
C3 C4 1.378(5)
C4 H4 0.9500
C4 C5 1.388(4)
C5 C6 1.487(5)
C6 C7 1.395(5)
C7 H7 0.9500
C7 C8 1.381(5)
C8 H8 0.9500
C8 C9 1.373(5)
C9 H9 0.9500
C9 C10 1.391(5)
C10 C11 1.487(5)
C11 C12 1.393(4)
C12 H12 0.9500
C12 C13 1.384(5)
C13 H13 0.9500
C13 C14 1.375(5)
C14 H14 0.9500
C14 C15 1.383(5)
C15 H15 0.9500
C16 C17 1.448(5)
C17 C18 1.376(8)
C17 S1A 1.637(5)
C17 C18A 1.386(10)
C18 H18 0.9500
C18 C19 1.416(10)
C19 H19 0.9500
C19 C20 1.356(6)
C20 H20 0.9500
C21 C22 1.480(5)
C22 C23 1.380(9)
C22 S2A 1.700(3)
C22 C23A 1.383(7)
C23 H23 0.9500
C23 C24 1.416(12)
C24 H24 0.9500
C24 C25 1.356(8)
C25 H25 0.9500
C26 C27 1.472(5)
C27 C28 1.378(9)
C27 S3A 1.700(4)
C27 C28A 1.390(9)
C28 H28 0.9500
C28 C29 1.417(11)
C29 H29 0.9500
C29 C30 1.357(7)
C30 H30 0.9500
S1A C20A 1.721(9)
C18A H18A 0.9500
C18A C19A 1.415(11)
C19A H19A 0.9500
C19A C20A 1.352(8)
C20A H20A 0.9500
S2A C25A 1.717(7)
C23A H23A 0.9500
C23A C24A 1.412(9)
C24A H24A 0.9500
C24A C25A 1.356(6)
C25A H25A 0.9500
S3A C30A 1.724(7)
C28A H28A 0.9500
C28A C29A 1.420(10)
C29A H29A 0.9500
C29A C30A 1.358(7)
C30A H30A 0.9500
